data_7700106
loop_
_publ_author_name
'M\;aczka, Miros\/law'
'Collings, Ines E.'
'Leite, Fabio Furtado'
'Paraguassu, Waldeci'

_publ_section_title
;
 Raman and single-crystal X-ray diffraction evidence of pressure-induced
 phase transitions in a perovskite-like framework of
 [(C<sub>3</sub>H<sub>7</sub>)<sub>4</sub>N]
 [Mn(N(CN)<sub>2</sub>)<sub>3</sub>].
;
_journal_issue 25
_journal_name_full 'Dalton transactions (Cambridge, England : 2003)'
_journal_page_first 9072
_journal_page_last 9078
_journal_paper_doi 10.1039/c9dt01648a
_journal_volume 48
_journal_year 2019
_chemical_formula_moiety 'C18 H28 Mn N10'
_chemical_formula_sum 'C18 H28 Mn N10'
_chemical_formula_weight 439.44
_space_group_crystal_system monoclinic
_space_group_IT_number 14
_space_group_name_Hall '-P 2yn'
_space_group_name_H-M_alt 'P 1 21/n 1'
_symmetry_space_group_name_Hall '-P 2yn'
_symmetry_space_group_name_H-M 'P 1 21/n 1'
_atom_sites_solution_hydrogens geom
_audit_creation_method SHELXL-2018/3
_audit_update_record
;
2019-05-13 deposited with the CCDC.    2019-05-20 downloaded from the CCDC.
;
_cell_angle_alpha 90
_cell_angle_beta 90.324(17)
_cell_angle_gamma 90
_cell_formula_units_Z 8
_cell_length_a 15.263(2)
_cell_length_b 14.4698(12)
_cell_length_c 16.710(4)
_cell_measurement_reflns_used 911
_cell_measurement_temperature 293(2)
_cell_measurement_theta_max 13.0620
_cell_measurement_theta_min 1.7650
_cell_volume 3690.4(11)
_computing_cell_refinement 'CrysAlisPro (Agilent Technologies, 2013)'
_computing_data_collection 'ESRF SPEC OSCILLATION Macro'
_computing_data_reduction 'CrysAlisPro (Agilent Technologies, 2013)'
_computing_molecular_graphics 'SHELXLE-2011 (Huebschle, 2011)'
_computing_publication_material CrystalMaker
_computing_structure_refinement 'SHELXL-2016/6 (Sheldrick, 2016)'
_computing_structure_solution 'SHELXT 2014/5 (Sheldrick, 2014)'
_diffrn_ambient_pressure '3.75 GPa'
_diffrn_ambient_temperature 293(2)
_diffrn_detector_area_resol_mean 7
_diffrn_measured_fraction_theta_full 0.575
_diffrn_measured_fraction_theta_max 0.573
_diffrn_measurement_device_type 'ID15B beamline, ESRF'
_diffrn_measurement_method 'omega scans'
_diffrn_radiation_type synchrotron
_diffrn_radiation_wavelength 0.41112
_diffrn_reflns_av_R_equivalents 0.0503
_diffrn_reflns_av_unetI/netI 0.0630
_diffrn_reflns_Laue_measured_fraction_full 0.575
_diffrn_reflns_Laue_measured_fraction_max 0.573
_diffrn_reflns_limit_h_max 15
_diffrn_reflns_limit_h_min -17
_diffrn_reflns_limit_k_max 17
_diffrn_reflns_limit_k_min -17
_diffrn_reflns_limit_l_max 14
_diffrn_reflns_limit_l_min -18
_diffrn_reflns_number 7721
_diffrn_reflns_point_group_measured_fraction_full 0.575
_diffrn_reflns_point_group_measured_fraction_max 0.573
_diffrn_reflns_theta_full 14.281
_diffrn_reflns_theta_max 14.335
_diffrn_reflns_theta_min 1.745
_diffrn_source synchrotron
_exptl_absorpt_coefficient_mu 0.177
_exptl_absorpt_correction_T_max 1.00000
_exptl_absorpt_correction_T_min 0.85844
_exptl_absorpt_correction_type multi-scan
_exptl_absorpt_process_details
;
CrysAlisPro 1.171.39.46 (Rigaku Oxford Diffraction, 2018)
Empirical absorption correction using spherical harmonics,
 implemented in SCALE3 ABSPACK scaling algorithm.
;
_exptl_crystal_colour colourless
_exptl_crystal_density_diffrn 1.582
_exptl_crystal_description block
_exptl_crystal_F_000 1848
_exptl_crystal_size_max 0.095
_exptl_crystal_size_mid 0.070
_exptl_crystal_size_min 0.030
_refine_diff_density_max 0.529
_refine_diff_density_min -0.420
_refine_diff_density_rms 0.081
_refine_ls_extinction_method none
_refine_ls_goodness_of_fit_ref 1.551
_refine_ls_hydrogen_treatment constr
_refine_ls_matrix_type full
_refine_ls_number_parameters 326
_refine_ls_number_reflns 3878
_refine_ls_number_restraints 0
_refine_ls_restrained_S_all 1.551
_refine_ls_R_factor_all 0.1503
_refine_ls_R_factor_gt 0.1045
_refine_ls_shift/su_max 0.000
_refine_ls_shift/su_mean 0.000
_refine_ls_structure_factor_coef Fsqd
_refine_ls_weighting_details 'w=1/[\s^2^(Fo^2^)+(0.1000P)^2^] where P=(Fo^2^+2Fc^2^)/3'
_refine_ls_weighting_scheme calc
_refine_ls_wR_factor_gt 0.2680
_refine_ls_wR_factor_ref 0.3075
_reflns_Friedel_coverage 0.000
_reflns_number_gt 2264
_reflns_number_total 3878
_reflns_threshold_expression 'I > 2\s(I)'
_cod_data_source_file c9dt01648a2.cif
_cod_data_source_block TPrAMndca_c2_p15
_cod_depositor_comments 'Adding full bibliography for 7700105--7700107.cif.'
_cod_original_cell_volume 3690.6(10)
_cod_database_code 7700106
_shelx_shelxl_version_number 2018/3
_shelx_space_group_comment
;
The symmetry employed for this shelxl refinement is uniquely defined
by the following loop, which should always be used as a source of
symmetry information in preference to the above space-group names.
They are only intended as comments.
;

loop_
_space_group_symop_operation_xyz
'x, y, z'
'-x+1/2, y+1/2, -z+1/2'
'-x, -y, -z'
'x-1/2, -y-1/2, z-1/2'

loop_
_atom_site_label
_atom_site_type_symbol
_atom_site_fract_x
_atom_site_fract_y
_atom_site_fract_z
_atom_site_U_iso_or_equiv
_atom_site_adp_type
_atom_site_occupancy
_atom_site_site_symmetry_order
_atom_site_calc_flag
_atom_site_refinement_flags_posn
_atom_site_refinement_flags_adp
_atom_site_refinement_flags_occupancy
_atom_site_disorder_assembly
_atom_site_disorder_group
Mn1 Mn 0.19007(11) 0.50516(7) 0.21209(11) 0.0645(8) Uani 1 1 d . . . . .
Mn2 Mn 0.30794(11) 0.49449(7) 0.71145(11) 0.0647(8) Uani 1 1 d . . . . .
C1 C 0.3696(9) 0.3867(6) 0.2386(8) 0.078(2) Uiso 1 1 d . . . . .
N1 N 0.3035(7) 0.4177(5) 0.2191(7) 0.091(2) Uiso 1 1 d . . . . .
C2 C 0.5139(7) 0.3844(5) 0.2684(6) 0.0624(19) Uiso 1 1 d . . . . .
N2 N 0.4414(6) 0.3428(5) 0.2585(6) 0.084(2) Uiso 1 1 d . . . . .
N3 N 0.5828(7) 0.4126(5) 0.2817(6) 0.083(2) Uiso 1 1 d . . . . .
C3 C 0.1097(7) 0.3086(5) 0.2377(7) 0.062(2) Uiso 1 1 d . . . . .
N4 N 0.1088(7) 0.3802(5) 0.2113(7) 0.085(2) Uiso 1 1 d . . . . .
C4 C 0.1644(8) 0.1730(5) 0.2735(7) 0.073(2) Uiso 1 1 d . . . . .
N6 N 0.2149(7) 0.1161(5) 0.2873(7) 0.093(2) Uiso 1 1 d . . . . .
C6 C 0.2573(12) 0.5007(6) 0.5339(10) 0.073(3) Uiso 1 1 d . . . . .
N5 N 0.0992(7) 0.2270(4) 0.2663(6) 0.081(2) Uiso 1 1 d . . . . .
C5 C 0.1948(11) 0.5054(6) 0.4055(11) 0.097(3) Uiso 1 1 d . . . . .
N8A N 0.194(3) 0.4787(17) 0.484(3) 0.157(12) Uiso 0.5 1 d . . P A 1
N8B N 0.1920(14) 0.5330(11) 0.4832(14) 0.085(5) Uiso 0.5 1 d . . P A 2
C8 C -0.1246(9) 0.6220(6) 0.2704(8) 0.088(3) Uiso 1 1 d . . . . .
N7 N 0.1867(8) 0.5033(4) 0.3414(8) 0.084(2) Uiso 1 1 d . . . . .
C7 C 0.0144(7) 0.6262(5) 0.2335(7) 0.070(2) Uiso 1 1 d . . . . .
N9 N 0.3111(11) 0.4951(5) 0.5803(10) 0.104(4) Uiso 1 1 d . . . . .
C9 C 0.2399(7) 0.4935(5) 0.0330(7) 0.074(2) Uiso 1 1 d . . . . .
N10 N 0.0793(6) 0.5977(4) 0.2114(6) 0.077(2) Uiso 1 1 d . . . . .
C10 C 0.3010(9) 0.4874(6) -0.0902(10) 0.089(3) Uiso 1 1 d . . . . .
N11 N -0.0564(6) 0.6655(5) 0.2499(6) 0.092(2) Uiso 1 1 d . . . . .
C11 C 0.3879(7) 0.3025(5) 0.7383(7) 0.065(2) Uiso 1 1 d . . . . .
N12 N -0.1914(8) 0.5927(5) 0.2918(7) 0.101(3) Uiso 1 1 d . . . . .
C12 C 0.3332(8) 0.1646(6) 0.7750(8) 0.083(3) Uiso 1 1 d . . . . .
N13 N 0.1904(8) 0.4997(4) 0.0788(8) 0.095(3) Uiso 1 1 d . . . . .
N14A N 0.2991(16) 0.4573(13) -0.0153(15) 0.109(7) Uiso 0.5 1 d . . P B 1
N14B N 0.3094(17) 0.5093(12) -0.0165(17) 0.100(6) Uiso 0.5 1 d . . P B 2
N16 N 0.3898(6) 0.3713(4) 0.7077(6) 0.076(2) Uiso 1 1 d . . . . .
N15 N 0.3048(7) 0.4854(4) -0.1595(7) 0.084(2) Uiso 1 1 d . . . . .
N17 N 0.3973(7) 0.2218(5) 0.7705(7) 0.093(2) Uiso 1 1 d . . . . .
N18 N 0.2867(7) 0.1046(5) 0.7861(7) 0.094(2) Uiso 1 1 d . . . . .
N19 N 0.4948(6) 0.2505(5) 0.0054(6) 0.077(2) Uiso 1 1 d . . . . .
C13A C 0.4202(15) 0.2770(12) 0.0450(15) 0.074(5) Uiso 0.5 1 d . . P C 1
H13A H 0.376583 0.293567 0.005034 0.089 Uiso 0.5 1 calc R U P C 1
H13B H 0.433783 0.332690 0.074929 0.089 Uiso 0.5 1 calc R U P C 1
C14A C 0.381(2) 0.2129(15) 0.099(2) 0.097(7) Uiso 0.5 1 d . . P C 1
H14A H 0.409810 0.218984 0.150362 0.116 Uiso 0.5 1 calc R U P C 1
H14B H 0.392664 0.151025 0.079390 0.116 Uiso 0.5 1 calc R U P C 1
C15B C 0.284(2) 0.2209(16) 0.112(2) 0.089(8) Uiso 0.5 1 d . . P C 1
H15D H 0.269897 0.196101 0.163685 0.134 Uiso 0.5 1 calc R U P C 1
H15E H 0.253481 0.186942 0.071332 0.134 Uiso 0.5 1 calc R U P C 1
H15F H 0.267301 0.284730 0.109767 0.134 Uiso 0.5 1 calc R U P C 1
C13B C 0.4238(16) 0.2285(12) 0.0731(16) 0.073(5) Uiso 0.5 1 d . . P C 2
H13C H 0.421006 0.161784 0.078193 0.087 Uiso 0.5 1 calc R U P C 2
H13D H 0.447548 0.251755 0.123182 0.087 Uiso 0.5 1 calc R U P C 2
C14B C 0.341(2) 0.2586(15) 0.0682(19) 0.093(6) Uiso 0.5 1 d . . P C 2
H14C H 0.316317 0.231845 0.019969 0.111 Uiso 0.5 1 calc R U P C 2
H14D H 0.344194 0.324776 0.059451 0.111 Uiso 0.5 1 calc R U P C 2
C15A C 0.278(2) 0.2432(18) 0.133(2) 0.092(8) Uiso 0.5 1 d . . P C 2
H15A H 0.308783 0.227692 0.180985 0.138 Uiso 0.5 1 calc R U P C 2
H15B H 0.239578 0.193391 0.117991 0.138 Uiso 0.5 1 calc R U P C 2
H15C H 0.244419 0.298395 0.140694 0.138 Uiso 0.5 1 calc R U P C 2
C16 C 0.4685(11) 0.1700(8) -0.0492(11) 0.122(4) Uiso 1 1 d . . . . .
H16A H 0.405706 0.178518 -0.054065 0.146 Uiso 1 1 calc R U . D 1
H16B H 0.491774 0.189527 -0.100388 0.146 Uiso 1 1 calc R U . D 1
C17A C 0.475(2) 0.0928(18) -0.053(3) 0.149(11) Uiso 0.5 1 d . . P E 1
H17A H 0.427952 0.068692 -0.020122 0.179 Uiso 0.5 1 calc R U P E 1
H17B H 0.528850 0.078426 -0.024252 0.179 Uiso 0.5 1 calc R U P E 1
C17B C 0.5223(17) 0.1161(12) -0.0843(17) 0.092(6) Uiso 0.5 1 d . . P E 2
H17C H 0.564281 0.093069 -0.045300 0.110 Uiso 0.5 1 calc R U P E 2
H17D H 0.554373 0.150967 -0.124107 0.110 Uiso 0.5 1 calc R U P E 2
C18 C 0.4762(10) 0.0324(6) -0.1258(9) 0.099(3) Uiso 1 1 d . . . . .
H18A H 0.417965 0.010935 -0.137211 0.148 Uiso 1 1 calc R U . E 1
H18B H 0.513954 -0.019665 -0.116414 0.148 Uiso 1 1 calc R U . E 1
H18C H 0.497589 0.067161 -0.170583 0.148 Uiso 1 1 calc R U . E 1
C19 C 0.5852(13) 0.2292(9) 0.0496(12) 0.137(5) Uiso 1 1 d . . . . .
H19A H 0.580237 0.172322 0.080045 0.165 Uiso 1 1 calc R U . . .
H19B H 0.631132 0.221166 0.010363 0.165 Uiso 1 1 calc R U . . .
C20 C 0.6051(10) 0.2965(7) 0.0971(10) 0.104(3) Uiso 1 1 d . . . . .
H20A H 0.576171 0.289627 0.148265 0.125 Uiso 1 1 calc R U . . .
H20B H 0.588649 0.355417 0.073812 0.125 Uiso 1 1 calc R U . . .
C21 C 0.7109(10) 0.2888(7) 0.1073(11) 0.113(4) Uiso 1 1 d . . . . .
H21A H 0.728316 0.225244 0.103141 0.170 Uiso 1 1 calc R U . . .
H21B H 0.727898 0.312477 0.158774 0.170 Uiso 1 1 calc R U . . .
H21C H 0.738844 0.324133 0.066098 0.170 Uiso 1 1 calc R U . . .
C22B C 0.519(2) 0.3210(15) -0.064(2) 0.109(8) Uiso 0.5 1 d . . P C 1
H22C H 0.582045 0.321512 -0.067442 0.131 Uiso 0.5 1 calc R U P C 1
H22D H 0.497616 0.293083 -0.113494 0.131 Uiso 0.5 1 calc R U P C 1
C23B C 0.495(3) 0.4051(18) -0.067(3) 0.155(11) Uiso 0.5 1 d . . P C 1
H23C H 0.510032 0.432547 -0.015593 0.185 Uiso 0.5 1 calc R U P C 1
H23D H 0.431289 0.405578 -0.070525 0.185 Uiso 0.5 1 calc R U P C 1
C22A C 0.4737(16) 0.3368(11) -0.0305(16) 0.078(5) Uiso 0.5 1 d . . P C 2
H22A H 0.460652 0.380823 0.011582 0.094 Uiso 0.5 1 calc R U P C 2
H22B H 0.420994 0.329200 -0.062511 0.094 Uiso 0.5 1 calc R U P C 2
C23A C 0.544(2) 0.3766(16) -0.0825(18) 0.106(7) Uiso 0.5 1 d . . P C 2
H23A H 0.595571 0.386685 -0.049325 0.127 Uiso 0.5 1 calc R U P C 2
H23B H 0.559432 0.330439 -0.122089 0.127 Uiso 0.5 1 calc R U P C 2
C24 C 0.5252(9) 0.4621(6) -0.1244(9) 0.094(3) Uiso 1 1 d . . . . .
H24A H 0.509109 0.438229 -0.176049 0.141 Uiso 1 1 calc R U . C 1
H24B H 0.587817 0.466148 -0.120430 0.141 Uiso 1 1 calc R U . C 1
H24C H 0.500158 0.522490 -0.117693 0.141 Uiso 1 1 calc R U . C 1
N20 N 0.4964(5) 0.2516(4) 0.5035(5) 0.0546(15) Uiso 1 1 d . . . . .
C25A C 0.5328(13) 0.3025(8) 0.5731(13) 0.046(3) Uiso 0.5 1 d . . P F 1
H25A H 0.590774 0.278588 0.585108 0.055 Uiso 0.5 1 calc R U P F 1
H25B H 0.496158 0.290816 0.619272 0.055 Uiso 0.5 1 calc R U P F 1
C26A C 0.539(2) 0.4078(13) 0.560(2) 0.080(5) Uiso 0.5 1 d . . P F 1
H26A H 0.571730 0.418438 0.511402 0.096 Uiso 0.5 1 calc R U P F 1
H26B H 0.480616 0.431445 0.551894 0.096 Uiso 0.5 1 calc R U P F 1
C25B C 0.511(3) 0.3532(19) 0.528(3) 0.116(9) Uiso 0.5 1 d . . P F 2
H25C H 0.534111 0.386066 0.482497 0.139 Uiso 0.5 1 calc R U P F 2
H25D H 0.453932 0.379922 0.539932 0.139 Uiso 0.5 1 calc R U P F 2
C26B C 0.570(4) 0.371(2) 0.598(4) 0.165(15) Uiso 0.5 1 d . . P F 2
H26C H 0.548023 0.335710 0.643464 0.198 Uiso 0.5 1 calc R U P F 2
H26D H 0.627435 0.346734 0.585642 0.198 Uiso 0.5 1 calc R U P F 2
C27 C 0.5793(9) 0.4611(6) 0.6220(8) 0.084(3) Uiso 1 1 d . . . . .
H27A H 0.585585 0.523877 0.604323 0.127 Uiso 1 1 calc R U . F 1
H27B H 0.636049 0.436007 0.634367 0.127 Uiso 1 1 calc R U . F 1
H27C H 0.543390 0.459423 0.668919 0.127 Uiso 1 1 calc R U . F 1
C28A C 0.4881(10) 0.1525(7) 0.5257(10) 0.035(2) Uiso 0.5 1 d . . P F 1
H28A H 0.545505 0.130165 0.541575 0.043 Uiso 0.5 1 calc R U P F 1
H28B H 0.470602 0.118367 0.478267 0.043 Uiso 0.5 1 calc R U P F 1
C29B C 0.4229(10) 0.1291(7) 0.5933(10) 0.040(3) Uiso 0.5 1 d . . P F 1
H29C H 0.437414 0.166267 0.639911 0.048 Uiso 0.5 1 calc R U P F 1
H29D H 0.364392 0.146364 0.576028 0.048 Uiso 0.5 1 calc R U P F 1
C28B C 0.467(2) 0.1922(14) 0.573(2) 0.113(8) Uiso 0.5 1 d . . P F 2
H28C H 0.506521 0.203063 0.617971 0.136 Uiso 0.5 1 calc R U P F 2
H28D H 0.409123 0.211266 0.588870 0.136 Uiso 0.5 1 calc R U P F 2
C29A C 0.466(2) 0.0994(15) 0.557(2) 0.125(8) Uiso 0.5 1 d . . P F 2
H29A H 0.526375 0.079198 0.550358 0.150 Uiso 0.5 1 calc R U P F 2
H29B H 0.437370 0.091099 0.505129 0.150 Uiso 0.5 1 calc R U P F 2
C30 C 0.4224(9) 0.0347(5) 0.6161(8) 0.088(3) Uiso 1 1 d . . . . .
H30A H 0.480953 0.015386 0.628948 0.132 Uiso 1 1 calc R U . F 1
H30B H 0.400148 -0.002030 0.572619 0.132 Uiso 1 1 calc R U . F 1
H30C H 0.385646 0.026763 0.662010 0.132 Uiso 1 1 calc R U . F 1
C31A C 0.589(2) 0.2152(15) 0.481(2) 0.115(7) Uiso 0.5 1 d . . P F 1
H31A H 0.620565 0.205986 0.530515 0.138 Uiso 0.5 1 calc R U P F 1
H31B H 0.580300 0.154504 0.457308 0.138 Uiso 0.5 1 calc R U P F 1
C32A C 0.6436(17) 0.2633(13) 0.4303(17) 0.095(6) Uiso 0.5 1 d . . P F 1
H32A H 0.668155 0.315413 0.459305 0.114 Uiso 0.5 1 calc R U P F 1
H32B H 0.609274 0.287698 0.386096 0.114 Uiso 0.5 1 calc R U P F 1
C33B C 0.7161(18) 0.2072(13) 0.398(2) 0.087(6) Uiso 0.5 1 d . . P F 1
H33D H 0.693452 0.165209 0.358370 0.131 Uiso 0.5 1 calc R U P F 1
H33E H 0.743181 0.172815 0.440448 0.131 Uiso 0.5 1 calc R U P F 1
H33F H 0.758622 0.247129 0.373734 0.131 Uiso 0.5 1 calc R U P F 1
C31B C 0.5464(12) 0.2584(9) 0.4275(12) 0.049(3) Uiso 0.5 1 d . . P F 2
H31C H 0.557352 0.322886 0.415182 0.058 Uiso 0.5 1 calc R U P F 2
H31D H 0.512077 0.232146 0.384091 0.058 Uiso 0.5 1 calc R U P F 2
C32B C 0.6388(13) 0.2037(10) 0.4355(14) 0.063(4) Uiso 0.5 1 d . . P F 2
H32C H 0.659925 0.206270 0.490350 0.075 Uiso 0.5 1 calc R U P F 2
H32D H 0.631072 0.139327 0.420843 0.075 Uiso 0.5 1 calc R U P F 2
C33A C 0.7047(13) 0.2494(12) 0.3799(14) 0.063(4) Uiso 0.5 1 d . . P F 2
H33A H 0.753445 0.208608 0.371887 0.095 Uiso 0.5 1 calc R U P F 2
H33B H 0.724986 0.306033 0.403496 0.095 Uiso 0.5 1 calc R U P F 2
H33C H 0.677069 0.262320 0.329405 0.095 Uiso 0.5 1 calc R U P F 2
C34A C 0.449(3) 0.247(2) 0.436(3) 0.176(14) Uiso 0.5 1 d . . P F 1
H34A H 0.444635 0.182762 0.419697 0.211 Uiso 0.5 1 calc R U P F 1
H34B H 0.479905 0.279951 0.394177 0.211 Uiso 0.5 1 calc R U P F 1
C35B C 0.359(3) 0.286(2) 0.443(3) 0.135(13) Uiso 0.5 1 d . . P F 1
H35C H 0.366674 0.352204 0.449659 0.162 Uiso 0.5 1 calc R U P F 1
H35D H 0.336612 0.263642 0.493786 0.162 Uiso 0.5 1 calc R U P F 1
C36B C 0.282(3) 0.276(2) 0.384(3) 0.137(11) Uiso 0.5 1 d . . P F 1
H36D H 0.229302 0.298372 0.408446 0.205 Uiso 0.5 1 calc R U P F 1
H36E H 0.274895 0.212080 0.370164 0.205 Uiso 0.5 1 calc R U P F 1
H36F H 0.293880 0.311242 0.336684 0.205 Uiso 0.5 1 calc R U P F 1
C34B C 0.4049(12) 0.2919(7) 0.4866(12) 0.036(3) Uiso 0.5 1 d . . P F 2
H34C H 0.412871 0.354237 0.466718 0.044 Uiso 0.5 1 calc R U P F 2
H34D H 0.374904 0.296829 0.537469 0.044 Uiso 0.5 1 calc R U P F 2
C35A C 0.3416(14) 0.2403(9) 0.4268(13) 0.047(3) Uiso 0.5 1 d . . P F 2
H35A H 0.371263 0.226170 0.377061 0.057 Uiso 0.5 1 calc R U P F 2
H35B H 0.320128 0.183263 0.450012 0.057 Uiso 0.5 1 calc R U P F 2
C36A C 0.2649(14) 0.3099(11) 0.4123(14) 0.065(4) Uiso 0.5 1 d . . P F 2
H36A H 0.283494 0.357075 0.375714 0.098 Uiso 0.5 1 calc R U P F 2
H36B H 0.248597 0.337705 0.462159 0.098 Uiso 0.5 1 calc R U P F 2
H36C H 0.215499 0.277652 0.389994 0.098 Uiso 0.5 1 calc R U P F 2

loop_
_atom_site_aniso_label
_atom_site_aniso_U_11
_atom_site_aniso_U_22
_atom_site_aniso_U_33
_atom_site_aniso_U_23
_atom_site_aniso_U_13
_atom_site_aniso_U_12
Mn1 0.0649(14) 0.0601(8) 0.0686(17) 0.0045(5) -0.0030(13) -0.0071(5)
Mn2 0.0602(14) 0.0635(8) 0.0705(17) 0.0067(6) 0.0060(13) 0.0050(5)

loop_
_atom_type_symbol
_atom_type_description
_atom_type_scat_dispersion_real
_atom_type_scat_dispersion_imag
_atom_type_scat_source
C C -0.0001 0.0005 'International Tables Vol C Tables 4.2.6.8 and 6.1.1.4'
H H 0.0000 0.0000 'International Tables Vol C Tables 4.2.6.8 and 6.1.1.4'
N N 0.0006 0.0010 'International Tables Vol C Tables 4.2.6.8 and 6.1.1.4'
Mn Mn 0.1790 0.2615 'International Tables Vol C Tables 4.2.6.8 and 6.1.1.4'

loop_
_geom_angle_atom_site_label_1
_geom_angle_atom_site_label_2
_geom_angle_atom_site_label_3
_geom_angle
_geom_angle_site_symmetry_1
_geom_angle_site_symmetry_3
N1 Mn1 N10 176.4(4) . .
N1 Mn1 N7 87.8(4) . .
N10 Mn1 N7 89.4(4) . .
N1 Mn1 N6 84.1(4) . 2
N10 Mn1 N6 93.7(3) . 2
N7 Mn1 N6 91.4(4) . 2
N1 Mn1 N4 88.3(3) . .
N10 Mn1 N4 93.9(3) . .
N7 Mn1 N4 88.8(4) . .
N6 Mn1 N4 172.3(3) 2 .
N1 Mn1 N13 91.5(4) . .
N10 Mn1 N13 91.3(4) . .
N7 Mn1 N13 177.0(3) . .
N6 Mn1 N13 91.5(4) 2 .
N4 Mn1 N13 88.2(4) . .
N3 Mn2 N18 93.3(3) 3_666 2_556
N3 Mn2 N15 90.3(4) 3_666 1_556
N18 Mn2 N15 90.4(4) 2_556 1_556
N3 Mn2 N16 93.9(3) 3_666 .
N18 Mn2 N16 172.8(4) 2_556 .
N15 Mn2 N16 89.7(3) 1_556 .
N3 Mn2 N12 176.1(3) 3_666 3_566
N18 Mn2 N12 83.2(4) 2_556 3_566
N15 Mn2 N12 88.1(4) 1_556 3_566
N16 Mn2 N12 89.7(3) . 3_566
N3 Mn2 N9 91.7(5) 3_666 .
N18 Mn2 N9 92.0(5) 2_556 .
N15 Mn2 N9 176.8(3) 1_556 .
N16 Mn2 N9 87.6(4) . .
N12 Mn2 N9 90.0(5) 3_566 .
N1 C1 N2 173.8(14) . .
C1 N1 Mn1 162.0(12) . .
N3 C2 N2 171.9(12) . .
C2 N2 C1 122.1(9) . .
C2 N3 Mn2 160.8(9) . 3_666
N4 C3 N5 172.0(11) . .
C3 N4 Mn1 138.7(10) . .
N6 C4 N5 169.3(10) . .
C4 N6 Mn1 168.6(10) . 2_545
N9 C6 N8A 161.7(17) . .
N9 C6 N8B 164.1(14) . .
C4 N5 C3 120.1(9) . .
N7 C5 N8B 162.4(16) . .
N7 C5 N8A 160.7(19) . .
C6 N8A C5 122(3) . .
C5 N8B C6 117.3(15) . .
N12 C8 N11 171.4(10) . .
C5 N7 Mn1 171.7(13) . .
N10 C7 N11 171.9(11) . .
C6 N9 Mn2 131.9(10) . .
N13 C9 N14A 161.1(12) . .
N13 C9 N14B 163.9(14) . .
C7 N10 Mn1 155.2(8) . .
N15 C10 N14B 164.4(14) . .
N15 C10 N14A 159.4(13) . .
C7 N11 C8 123.0(9) . .
N16 C11 N17 171.7(9) . .
C8 N12 Mn2 156.8(10) . 3_566
N18 C12 N17 168.0(15) . .
C9 N13 Mn1 135.7(14) . .
C9 N14A C10 118(2) . .
C10 N14B C9 118(2) . .
C11 N16 Mn2 134.2(6) . .
C10 N15 Mn2 174.9(8) . 1_554
C12 N17 C11 121.5(12) . .
C12 N18 Mn2 171.3(12) . 2_546
C13A N19 C16 106.5(13) . .
C22A N19 C16 111.0(16) . .
C13A N19 C19 123.3(17) . .
C22A N19 C19 124.0(12) . .
C16 N19 C19 110.7(9) . .
C13A N19 C22B 111.4(14) . .
C16 N19 C22B 96.4(16) . .
C19 N19 C22B 105.2(14) . .
C22A N19 C13B 108.6(11) . .
C16 N19 C13B 95.4(11) . .
C19 N19 C13B 102.8(14) . .
N19 C13A C14A 118.3(19) . .
N19 C13A H13A 107.7 . .
C14A C13A H13A 107.7 . .
N19 C13A H13B 107.7 . .
C14A C13A H13B 107.7 . .
H13A C13A H13B 107.1 . .
C13A C14A C15B 118(3) . .
C13A C14A H14A 107.9 . .
C15B C14A H14A 107.9 . .
C13A C14A H14B 107.9 . .
C15B C14A H14B 107.9 . .
H14A C14A H14B 107.2 . .
C14A C15B H15D 109.5 . .
C14A C15B H15E 109.5 . .
H15D C15B H15E 109.5 . .
C14A C15B H15F 109.5 . .
H15D C15B H15F 109.5 . .
H15E C15B H15F 109.5 . .
C14B C13B N19 122(2) . .
C14B C13B H13C 106.8 . .
N19 C13B H13C 106.8 . .
C14B C13B H13D 106.8 . .
N19 C13B H13D 106.8 . .
H13C C13B H13D 106.6 . .
C13B C14B C15A 122(3) . .
C13B C14B H14C 106.8 . .
C15A C14B H14C 106.8 . .
C13B C14B H14D 106.8 . .
C15A C14B H14D 106.8 . .
H14C C14B H14D 106.7 . .
C14B C15A H15A 109.5 . .
C14B C15A H15B 109.5 . .
H15A C15A H15B 109.5 . .
C14B C15A H15C 109.5 . .
H15A C15A H15C 109.5 . .
H15B C15A H15C 109.5 . .
C17A C16 N19 140(3) . .
C17B C16 N19 124.9(19) . .
C17A C16 H16A 102.1 . .
N19 C16 H16A 102.1 . .
C17A C16 H16B 102.1 . .
N19 C16 H16B 102.1 . .
H16A C16 H16B 104.8 . .
C16 C17A C18 129(4) . .
C16 C17A H17A 105.1 . .
C18 C17A H17A 105.1 . .
C16 C17A H17B 105.1 . .
C18 C17A H17B 105.1 . .
H17A C17A H17B 105.9 . .
C16 C17B C18 113(2) . .
C16 C17B H17C 109.0 . .
C18 C17B H17C 109.0 . .
C16 C17B H17D 109.0 . .
C18 C17B H17D 109.0 . .
H17C C17B H17D 107.8 . .
C17A C18 H18A 109.5 . .
C17A C18 H18B 109.5 . .
H18A C18 H18B 109.5 . .
C17A C18 H18C 109.5 . .
H18A C18 H18C 109.5 . .
H18B C18 H18C 109.5 . .
C20 C19 N19 109.9(13) . .
C20 C19 H19A 109.7 . .
N19 C19 H19A 109.7 . .
C20 C19 H19B 109.7 . .
N19 C19 H19B 109.7 . .
H19A C19 H19B 108.2 . .
C19 C20 C21 104.1(12) . .
C19 C20 H20A 110.9 . .
C21 C20 H20A 110.9 . .
C19 C20 H20B 110.9 . .
C21 C20 H20B 110.9 . .
H20A C20 H20B 109.0 . .
C20 C21 H21A 109.5 . .
C20 C21 H21B 109.5 . .
H21A C21 H21B 109.5 . .
C20 C21 H21C 109.5 . .
H21A C21 H21C 109.5 . .
H21B C21 H21C 109.5 . .
C23B C22B N19 125(2) . .
C23B C22B H22C 106.1 . .
N19 C22B H22C 106.1 . .
C23B C22B H22D 106.1 . .
N19 C22B H22D 106.1 . .
H22C C22B H22D 106.3 . .
C22B C23B C24 121(3) . .
C22B C23B H23C 107.2 . .
C24 C23B H23C 107.2 . .
C22B C23B H23D 107.2 . .
C24 C23B H23D 107.2 . .
H23C C23B H23D 106.8 . .
N19 C22A C23A 114.9(18) . .
N19 C22A H22A 108.5 . .
C23A C22A H22A 108.5 . .
N19 C22A H22B 108.5 . .
C23A C22A H22B 108.5 . .
H22A C22A H22B 107.5 . .
C24 C23A C22A 118(2) . .
C24 C23A H23A 107.9 . .
C22A C23A H23A 107.9 . .
C24 C23A H23B 107.9 . .
C22A C23A H23B 107.9 . .
H23A C23A H23B 107.2 . .
C23B C24 H24A 109.5 . .
C23B C24 H24B 109.5 . .
H24A C24 H24B 109.5 . .
C23B C24 H24C 109.5 . .
H24A C24 H24C 109.5 . .
H24B C24 H24C 109.5 . .
C34A N20 C25A 152.2(17) . .
C34A N20 C28A 96.6(16) . .
C25A N20 C28A 108.4(12) . .
C31B N20 C28B 147.8(11) . .
C31B N20 C34B 106.7(12) . .
C28B N20 C34B 95.0(14) . .
C31B N20 C25B 95.3(13) . .
C28B N20 C25B 112.2(18) . .
C34B N20 C25B 79.3(17) . .
C34A N20 C31A 105(2) . .
C25A N20 C31A 91.4(17) . .
C28A N20 C31A 79.2(9) . .
N20 C25A C26A 114(2) . .
N20 C25A H25A 108.7 . .
C26A C25A H25A 108.7 . .
N20 C25A H25B 108.7 . .
C26A C25A H25B 108.7 . .
H25A C25A H25B 107.6 . .
C27 C26A C25A 118(3) . .
C27 C26A H26A 107.9 . .
C25A C26A H26A 107.9 . .
C27 C26A H26B 107.9 . .
C25A C26A H26B 107.9 . .
H26A C26A H26B 107.2 . .
C26B C25B N20 117(3) . .
C26B C25B H25C 108.0 . .
N20 C25B H25C 108.0 . .
C26B C25B H25D 108.0 . .
N20 C25B H25D 108.0 . .
H25C C25B H25D 107.3 . .
C27 C26B C25B 117(4) . .
C27 C26B H26C 108.1 . .
C25B C26B H26C 108.1 . .
C27 C26B H26D 108.1 . .
C25B C26B H26D 108.1 . .
H26C C26B H26D 107.3 . .
C26A C27 H27A 109.5 . .
C26A C27 H27B 109.5 . .
H27A C27 H27B 109.5 . .
C26A C27 H27C 109.5 . .
H27A C27 H27C 109.5 . .
H27B C27 H27C 109.5 . .
N20 C28A C29B 116.7(8) . .
N20 C28A C31A 51.9(8) . .
C29B C28A C31A 154.0(16) . .
N20 C28A H28A 108.1 . .
C29B C28A H28A 108.1 . .
C31A C28A H28A 62.9 . .
N20 C28A H28B 108.1 . .
C29B C28A H28B 108.1 . .
C31A C28A H28B 97.8 . .
H28A C28A H28B 107.3 . .
C30 C29B C28A 114.3(9) . .
C30 C29B H29C 108.7 . .
C28A C29B H29C 108.7 . .
C30 C29B H29D 108.7 . .
C28A C29B H29D 108.7 . .
H29C C29B H29D 107.6 . .
C29A C28B N20 114(2) . .
C29A C28B H28C 108.8 . .
N20 C28B H28C 108.8 . .
C29A C28B H28D 108.8 . .
N20 C28B H28D 108.8 . .
H28C C28B H28D 107.7 . .
C28B C29A C30 118(2) . .
C28B C29A H29A 107.7 . .
C30 C29A H29A 107.7 . .
C28B C29A H29B 107.7 . .
C30 C29A H29B 107.7 . .
H29A C29A H29B 107.1 . .
C29B C30 H30A 109.5 . .
C29B C30 H30B 109.5 . .
H30A C30 H30B 109.5 . .
C29B C30 H30C 109.5 . .
H30A C30 H30C 109.5 . .
H30B C30 H30C 109.5 . .
C32A C31A N20 122(2) . .
C32A C31A C28A 163(3) . .
N20 C31A C28A 48.9(8) . .
C32A C31A H31A 106.8 . .
N20 C31A H31A 106.8 . .
C28A C31A H31A 89.9 . .
C32A C31A H31B 106.8 . .
N20 C31A H31B 106.8 . .
C28A C31A H31B 68.3 . .
H31A C31A H31B 106.6 . .
C31A C32A C33B 114(2) . .
C31A C32A H32A 108.8 . .
C33B C32A H32A 108.8 . .
C31A C32A H32B 108.8 . .
C33B C32A H32B 108.8 . .
H32A C32A H32B 107.7 . .
C32A C33B H33D 109.5 . .
C32A C33B H33E 109.5 . .
H33D C33B H33E 109.5 . .
C32A C33B H33F 109.5 . .
H33D C33B H33F 109.5 . .
H33E C33B H33F 109.5 . .
N20 C31B C32B 110.3(15) . .
N20 C31B H31C 109.6 . .
C32B C31B H31C 109.6 . .
N20 C31B H31D 109.6 . .
C32B C31B H31D 109.6 . .
H31C C31B H31D 108.1 . .
C33A C32B C31B 108.3(15) . .
C33A C32B H32C 110.0 . .
C31B C32B H32C 110.0 . .
C33A C32B H32D 110.0 . .
C31B C32B H32D 110.0 . .
H32C C32B H32D 108.4 . .
C32B C33A H33A 109.5 . .
C32B C33A H33B 109.5 . .
H33A C33A H33B 109.5 . .
C32B C33A H33C 109.5 . .
H33A C33A H33C 109.5 . .
H33B C33A H33C 109.5 . .
N20 C34A C35B 114(4) . .
N20 C34A H34A 108.7 . .
C35B C34A H34A 108.7 . .
N20 C34A H34B 108.7 . .
C35B C34A H34B 108.7 . .
H34A C34A H34B 107.6 . .
C34A C35B C36B 128(4) . .
C34A C35B H35C 105.3 . .
C36B C35B H35C 105.3 . .
C34A C35B H35D 105.3 . .
C36B C35B H35D 105.3 . .
H35C C35B H35D 106.0 . .
C35B C36B H36D 109.5 . .
C35B C36B H36E 109.5 . .
H36D C36B H36E 109.5 . .
C35B C36B H36F 109.5 . .
H36D C36B H36F 109.5 . .
H36E C36B H36F 109.5 . .
N20 C34B C35A 119.4(10) . .
N20 C34B H34C 107.5 . .
C35A C34B H34C 107.5 . .
N20 C34B H34D 107.5 . .
C35A C34B H34D 107.5 . .
H34C C34B H34D 107.0 . .
C36A C35A C34B 104.5(14) . .
C36A C35A H35A 110.9 . .
C34B C35A H35A 110.9 . .
C36A C35A H35B 110.9 . .
C34B C35A H35B 110.9 . .
H35A C35A H35B 108.9 . .
C35A C36A H36A 109.5 . .
C35A C36A H36B 109.5 . .
H36A C36A H36B 109.5 . .
C35A C36A H36C 109.5 . .
H36A C36A H36C 109.5 . .
H36B C36A H36C 109.5 . .

loop_
_geom_bond_atom_site_label_1
_geom_bond_atom_site_label_2
_geom_bond_distance
_geom_bond_site_symmetry_2
Mn1 N1 2.147(10) .
Mn1 N10 2.158(8) .
Mn1 N7 2.162(14) .
Mn1 N6 2.164(9) 2
Mn1 N4 2.193(8) .
Mn1 N13 2.228(14) .
Mn2 N3 2.145(10) 3_666
Mn2 N18 2.151(9) 2_556
Mn2 N15 2.162(12) 1_556
Mn2 N16 2.178(7) .
Mn2 N12 2.181(11) 3_566
Mn2 N9 2.192(17) .
C1 N1 1.150(17) .
C1 N2 1.308(16) .
C2 N3 1.149(15) .
C2 N2 1.269(14) .
C3 N4 1.126(9) .
C3 N5 1.284(9) .
C4 N6 1.151(14) .
C4 N5 1.270(14) .
C6 N9 1.13(2) .
C6 N8A 1.31(5) .
C6 N8B 1.39(3) .
C5 N7 1.08(2) .
C5 N8B 1.36(3) .
C5 N8A 1.37(4) .
C8 N12 1.163(12) .
C8 N11 1.265(12) .
C7 N10 1.136(11) .
C7 N11 1.252(12) .
C9 N13 1.082(11) .
C9 N14A 1.324(19) .
C9 N14B 1.37(2) .
C10 N15 1.159(18) .
C10 N14B 1.28(3) .
C10 N14A 1.33(3) .
C11 N16 1.121(9) .
C11 N17 1.293(11) .
C12 N18 1.137(11) .
C12 N17 1.284(13) .
N19 C13A 1.375(17) .
N19 C22A 1.42(2) .
N19 C16 1.531(18) .
N19 C19 1.59(2) .
N19 C22B 1.59(3) .
N19 C13B 1.60(2) .
C13A C14A 1.43(3) .
C13A H13A 0.9700 .
C13A H13B 0.9700 .
C14A C15B 1.50(4) .
C14A H14A 0.9700 .
C14A H14B 0.9700 .
C15B H15D 0.9600 .
C15B H15E 0.9600 .
C15B H15F 0.9600 .
C13B C14B 1.33(4) .
C13B H13C 0.9700 .
C13B H13D 0.9700 .
C14B C15A 1.47(3) .
C14B H14C 0.9700 .
C14B H14D 0.9700 .
C15A H15A 0.9600 .
C15A H15B 0.9600 .
C15A H15C 0.9600 .
C16 C17A 1.12(2) .
C16 C17B 1.28(2) .
C16 H16A 0.9700 .
C16 H16B 0.9700 .
C17A C18 1.50(4) .
C17A H17A 0.9700 .
C17A H17B 0.9700 .
C17B C18 1.56(3) .
C17B H17C 0.9700 .
C17B H17D 0.9700 .
C18 H18A 0.9600 .
C18 H18B 0.9600 .
C18 H18C 0.9600 .
C19 C20 1.29(2) .
C19 H19A 0.9700 .
C19 H19B 0.9700 .
C20 C21 1.63(2) .
C20 H20A 0.9700 .
C20 H20B 0.9700 .
C21 H21A 0.9600 .
C21 H21B 0.9600 .
C21 H21C 0.9600 .
C22B C23B 1.27(3) .
C22B H22C 0.9700 .
C22B H22D 0.9700 .
C23B C24 1.35(3) .
C23B H23C 0.9700 .
C23B H23D 0.9700 .
C22A C23A 1.50(3) .
C22A H22A 0.9700 .
C22A H22B 0.9700 .
C23A C24 1.45(3) .
C23A H23A 0.9700 .
C23A H23B 0.9700 .
C24 H24A 0.9600 .
C24 H24B 0.9600 .
C24 H24C 0.9600 .
N20 C34A 1.34(6) .
N20 C25A 1.48(3) .
N20 C28A 1.486(12) .
N20 C31B 1.488(15) .
N20 C28B 1.51(2) .
N20 C34B 1.54(2) .
N20 C25B 1.54(3) .
N20 C31A 1.55(3) .
C25A C26A 1.54(2) .
C25A H25A 0.9700 .
C25A H25B 0.9700 .
C26A C27 1.42(4) .
C26A H26A 0.9700 .
C26A H26B 0.9700 .
C25B C26B 1.50(8) .
C25B H25C 0.9700 .
C25B H25D 0.9700 .
C26B C27 1.37(4) .
C26B H26C 0.9700 .
C26B H26D 0.9700 .
C27 H27A 0.9600 .
C27 H27B 0.9600 .
C27 H27C 0.9600 .
C28A C29B 1.547(15) .
C28A C31A 1.94(3) .
C28A H28A 0.9700 .
C28A H28B 0.9700 .
C29B C30 1.419(13) .
C29B H29C 0.9700 .
C29B H29D 0.9700 .
C28B C29A 1.37(3) .
C28B H28C 0.9700 .
C28B H28D 0.9700 .
C29A C30 1.52(3) .
C29A H29A 0.9700 .
C29A H29B 0.9700 .
C30 H30A 0.9600 .
C30 H30B 0.9600 .
C30 H30C 0.9600 .
C31A C32A 1.38(3) .
C31A H31A 0.9700 .
C31A H31B 0.9700 .
C32A C33B 1.48(3) .
C32A H32A 0.9700 .
C32A H32B 0.9700 .
C33B H33D 0.9600 .
C33B H33E 0.9600 .
C33B H33F 0.9600 .
C31B C32B 1.62(3) .
C31B H31C 0.9700 .
C31B H31D 0.9700 .
C32B C33A 1.52(2) .
C32B H32C 0.9700 .
C32B H32D 0.9700 .
C33A H33A 0.9600 .
C33A H33B 0.9600 .
C33A H33C 0.9600 .
C34A C35B 1.50(6) .
C34A H34A 0.9700 .
C34A H34B 0.9700 .
C35B C36B 1.53(6) .
C35B H35C 0.9700 .
C35B H35D 0.9700 .
C36B H36D 0.9600 .
C36B H36E 0.9600 .
C36B H36F 0.9600 .
C34B C35A 1.57(3) .
C34B H34C 0.9700 .
C34B H34D 0.9700 .
C35A C36A 1.56(3) .
C35A H35A 0.9700 .
C35A H35B 0.9700 .
C36A H36A 0.9600 .
C36A H36B 0.9600 .
C36A H36C 0.9600 .
